data_7152458
loop_
_publ_author_name
'Davies, Stephen G.'
'Foster, Emma M.'
'Frost, Aileen B.'
'Lee, James A.'
'Roberts, Paul M.'
'Thomson, James E.'

_publ_section_title
;
 On the origins of diastereoselectivity in the conjugate additions of the
 antipodes of lithium N-benzyl-(N-\a-methylbenzyl)amide to enantiopure
 cis- and trans-dioxolane containing \a,\b-unsaturated esters.
;
_journal_issue 30
_journal_name_full 'Organic &amp; biomolecular chemistry'
_journal_page_first 6186
_journal_page_last 6200
_journal_paper_doi 10.1039/c2ob25099c
_journal_volume 10
_journal_year 2012
_chemical_absolute_configuration (S,S,S)
_chemical_formula_moiety 'C16 H31 N1 O4'
_chemical_formula_sum 'C16 H31 N O4'
_chemical_formula_weight 301.43
_space_group_IT_number 5
_symmetry_cell_setting monoclinic
_symmetry_space_group_name_Hall 'C 2y'
_symmetry_space_group_name_H-M 'C 1 2 1'
_atom_sites_solution_hydrogens geom
_atom_sites_solution_primary direct
_cell_angle_alpha 90
_cell_angle_beta 105.8953(12)
_cell_angle_gamma 90
_cell_formula_units_Z 4
_cell_length_a 22.1832(6)
_cell_length_b 5.8375(2)
_cell_length_c 14.5119(4)
_cell_measurement_reflns_used 2239
_cell_measurement_temperature 150
_cell_measurement_theta_max 27
_cell_measurement_theta_min 5
_cell_volume 1807.36(9)
_computing_cell_refinement 'DENZO/SCALEPACK (Otwinowski & Minor, 1997)'
_computing_data_collection 'COLLECT (Nonius, 2001).'
_computing_data_reduction 'DENZO/SCALEPACK (Otwinowski & Minor, 1997)'
_computing_molecular_graphics 'CAMERON (Watkin et al., 1996)'
_computing_publication_material 'CRYSTALS (Betteridge et al., 2003)'
_computing_structure_refinement 'CRYSTALS (Betteridge et al., 2003)'
_computing_structure_solution 'SIR92 (Altomare et al., 1994)'
_diffrn_ambient_temperature 150
_diffrn_measured_fraction_theta_full 0.989
_diffrn_measured_fraction_theta_max 0.987
_diffrn_measurement_device Area
_diffrn_measurement_device_type 'Nonius KappaCCD'
_diffrn_measurement_method \w
_diffrn_radiation_monochromator graphite
_diffrn_radiation_type 'Mo K\a'
_diffrn_radiation_wavelength 0.71073
_diffrn_reflns_av_R_equivalents 0.030
_diffrn_reflns_limit_h_max 28
_diffrn_reflns_limit_h_min -27
_diffrn_reflns_limit_k_max 7
_diffrn_reflns_limit_k_min -7
_diffrn_reflns_limit_l_max 18
_diffrn_reflns_limit_l_min -18
_diffrn_reflns_number 4052
_diffrn_reflns_theta_full 26.856
_diffrn_reflns_theta_max 27.404
_diffrn_reflns_theta_min 5.410
_diffrn_standards_number 0
_exptl_absorpt_coefficient_mu 0.078
_exptl_absorpt_correction_T_max 0.99
_exptl_absorpt_correction_T_min 0.99
_exptl_absorpt_correction_type multi-scan
_exptl_absorpt_process_details 'DENZO/SCALEPACK (Otwinowski & Minor, 1997)'
_exptl_crystal_colour colourless
_exptl_crystal_density_diffrn 1.108
_exptl_crystal_density_method 'not measured'
_exptl_crystal_description prism
_exptl_crystal_F_000 664
_exptl_crystal_size_max 0.900
_exptl_crystal_size_mid 0.170
_exptl_crystal_size_min 0.140
_refine_diff_density_max 0.33
_refine_diff_density_min -0.21
_refine_ls_extinction_method None
_refine_ls_goodness_of_fit_ref 0.9701
_refine_ls_hydrogen_treatment none
_refine_ls_matrix_type full
_refine_ls_number_parameters 190
_refine_ls_number_reflns 2239
_refine_ls_number_restraints 1
_refine_ls_R_factor_all 0.0494
_refine_ls_R_factor_gt 0.0465
_refine_ls_shift/su_max 0.0003891
_refine_ls_shift/su_mean 0.0000463
_refine_ls_structure_factor_coef Fsqd
_refine_ls_weighting_details
;
Method, part 1, Chebychev polynomial, (Watkin, 1994, Prince, 1982)
[weight] = 1.0/[A~0~*T~0~(x)+A~1~*T~1~(x) ... +A~n-1~]*T~n-1~(x)]
where A~i~ are the Chebychev coefficients listed below and x= Fcalc/Fmax
Method = Robust Weighting (Prince, 1982)
W = [weight] * [1-(deltaF/6*sigmaF)^2^]^2^
A~i~ are:
76.2 128. 79.5 34.3 8.30
;
_refine_ls_weighting_scheme calc
_refine_ls_wR_factor_all 0.1210
_refine_ls_wR_factor_gt 0.1165
_refine_ls_wR_factor_ref 0.1210
_reflns_limit_h_max 27
_reflns_limit_h_min -28
_reflns_limit_k_max 7
_reflns_limit_k_min 0
_reflns_limit_l_max 18
_reflns_limit_l_min 0
_reflns_number_gt 2088
_reflns_number_total 2239
_reflns_threshold_expression I>2.0\s(I)
_oxford_diffrn_Wilson_B_factor 3.20
_oxford_diffrn_Wilson_scale 1.70
_oxford_refine_ls_r_factor_ref 0.0494
_oxford_refine_ls_scale 0.748(4)
_oxford_reflns_number_all 2239
_oxford_reflns_threshold_expression_ref I>-3.0\s(I)
_cod_data_source_file c2ob25099c.txt
_cod_data_source_block 57
_cod_depositor_comments
;
The following automatic conversions were performed:

'_symmetry_cell_setting' value 'Monoclinic' changed to 'monoclinic'
according to /home/saulius/struct/CIF-dictionaries/cif_core.dic
dictionary named 'cif_core.dic' version 2.4.1 from 2010-06-29.

Automatic conversion script
Id: cif_fix_values 1891 2012-01-12 08:04:46Z andrius 
;
_cod_original_formula_sum 'C16 H31 N1 O4'
_cod_database_code 7152458

loop_
_symmetry_equiv_pos_as_xyz
x,y,z
x+1/2,y+1/2,z
-x,y,-z
-x+1/2,y+1/2,-z

loop_
_atom_site_label
_atom_site_type_symbol
_atom_site_fract_x
_atom_site_fract_y
_atom_site_fract_z
_atom_site_U_iso_or_equiv
_atom_site_occupancy
_atom_site_adp_type
_atom_site_refinement_flags_posn
O1 O 0.53794(8) 0.1053(3) 0.84920(10) 0.0395 1.0000 Uani .
C2 C 0.54481(9) 0.2899(4) 0.88785(12) 0.0292 1.0000 Uani .
O3 O 0.58874(6) 0.3382(3) 0.97051(9) 0.0316 1.0000 Uani .
C4 C 0.63335(9) 0.1606(4) 1.02166(13) 0.0363 1.0000 Uani .
C5 C 0.67583(10) 0.2988(5) 1.10280(15) 0.0447 1.0000 Uani .
C6 C 0.59795(13) -0.0210(5) 1.06073(16) 0.0469 1.0000 Uani .
C7 C 0.67053(12) 0.0621(6) 0.95705(17) 0.0568 1.0000 Uani .
C8 C 0.50393(9) 0.4960(4) 0.85210(12) 0.0315 1.0000 Uani .
C9 C 0.49271(8) 0.5416(4) 0.74349(12) 0.0289 1.0000 Uani .
N10 N 0.54363(7) 0.6632(3) 0.71811(12) 0.0321 1.0000 Uani .
C11 C 0.60247(9) 0.5382(4) 0.72968(14) 0.0352 1.0000 Uani .
C12 C 0.65077(10) 0.7044(4) 0.71040(17) 0.0421 1.0000 Uani .
C13 C 0.59369(12) 0.3364(5) 0.6613(2) 0.0493 1.0000 Uani .
C14 C 0.43286(8) 0.6817(4) 0.70635(12) 0.0288 1.0000 Uani .
O15 O 0.38164(6) 0.5476(3) 0.71822(10) 0.0420 1.0000 Uani .
C16 C 0.32629(9) 0.6098(4) 0.64421(13) 0.0331 1.0000 Uani .
O17 O 0.34697(7) 0.7397(4) 0.57590(11) 0.0556 1.0000 Uani .
C18 C 0.41394(9) 0.7307(4) 0.59845(13) 0.0333 1.0000 Uani .
C19 C 0.43578(11) 0.9557(5) 0.56869(16) 0.0438 1.0000 Uani .
C20 C 0.29381(14) 0.3936(5) 0.6015(2) 0.0549 1.0000 Uani .
C21 C 0.28471(14) 0.7612(6) 0.68480(18) 0.0584 1.0000 Uani .
H51 H 0.7095 0.2034 1.1461 0.0645 1.0000 Uiso R
H52 H 0.6498 0.3664 1.1379 0.0637 1.0000 Uiso R
H53 H 0.6941 0.4169 1.0741 0.0634 1.0000 Uiso R
H61 H 0.6281 -0.1117 1.1088 0.0713 1.0000 Uiso R
H62 H 0.5687 0.0565 1.0909 0.0713 1.0000 Uiso R
H63 H 0.5753 -0.1174 1.0118 0.0714 1.0000 Uiso R
H71 H 0.7076 -0.0198 0.9954 0.0875 1.0000 Uiso R
H72 H 0.6861 0.1842 0.9236 0.0864 1.0000 Uiso R
H73 H 0.6436 -0.0424 0.9123 0.0872 1.0000 Uiso R
H82 H 0.5218 0.6368 0.8839 0.0360 1.0000 Uiso R
H81 H 0.4653 0.4670 0.8687 0.0377 1.0000 Uiso R
H91 H 0.4860 0.3957 0.7125 0.0334 1.0000 Uiso R
H111 H 0.6172 0.4835 0.7964 0.0416 1.0000 Uiso R
H121 H 0.6920 0.6310 0.7267 0.0628 1.0000 Uiso R
H122 H 0.6537 0.8378 0.7495 0.0641 1.0000 Uiso R
H123 H 0.6414 0.7465 0.6448 0.0627 1.0000 Uiso R
H133 H 0.6348 0.2646 0.6697 0.0719 1.0000 Uiso R
H132 H 0.5631 0.2254 0.6660 0.0720 1.0000 Uiso R
H131 H 0.5802 0.4021 0.6012 0.0716 1.0000 Uiso R
H141 H 0.4380 0.8302 0.7430 0.0342 1.0000 Uiso R
H181 H 0.4254 0.6042 0.5626 0.0394 1.0000 Uiso R
H191 H 0.4182 0.9720 0.5034 0.0628 1.0000 Uiso R
H192 H 0.4808 0.9528 0.5818 0.0631 1.0000 Uiso R
H193 H 0.4229 1.0788 0.6031 0.0652 1.0000 Uiso R
H202 H 0.2551 0.4346 0.5560 0.0805 1.0000 Uiso R
H201 H 0.2872 0.2993 0.6521 0.0811 1.0000 Uiso R
H203 H 0.3207 0.3128 0.5708 0.0821 1.0000 Uiso R
H212 H 0.2505 0.8143 0.6315 0.0860 1.0000 Uiso R
H211 H 0.3076 0.8870 0.7179 0.0873 1.0000 Uiso R
H213 H 0.2684 0.6704 0.7263 0.0859 1.0000 Uiso R
H101 H 0.5546 0.7800 0.7585 0.0372 1.0000 Uiso R

loop_
_atom_site_aniso_label
_atom_site_aniso_U_11
_atom_site_aniso_U_22
_atom_site_aniso_U_33
_atom_site_aniso_U_23
_atom_site_aniso_U_13
_atom_site_aniso_U_12
O1 0.0478(8) 0.0341(8) 0.0317(7) -0.0031(6) 0.0030(6) 0.0016(7)
C2 0.0287(8) 0.0344(10) 0.0232(7) -0.0010(8) 0.0052(6) -0.0007(8)
O3 0.0316(6) 0.0364(8) 0.0228(5) -0.0012(6) 0.0011(5) 0.0035(6)
C4 0.0330(9) 0.0467(12) 0.0265(8) 0.0008(9) 0.0038(7) 0.0109(9)
C5 0.0339(10) 0.0623(16) 0.0323(9) -0.0016(11) -0.0004(8) 0.0043(10)
C6 0.0574(13) 0.0424(12) 0.0362(10) 0.0074(10) 0.0051(9) 0.0049(11)
C7 0.0484(12) 0.082(2) 0.0400(11) -0.0016(13) 0.0116(9) 0.0301(15)
C8 0.0305(9) 0.0392(11) 0.0227(7) 0.0002(7) 0.0035(6) 0.0045(8)
C9 0.0278(8) 0.0327(9) 0.0246(7) -0.0029(8) 0.0044(6) -0.0019(8)
N10 0.0287(8) 0.0322(8) 0.0357(8) -0.0033(7) 0.0093(6) -0.0013(7)
C11 0.0310(9) 0.0415(11) 0.0329(9) 0.0012(9) 0.0082(7) 0.0038(9)
C12 0.0358(10) 0.0449(13) 0.0470(11) -0.0015(10) 0.0136(8) -0.0003(10)
C13 0.0499(13) 0.0398(12) 0.0634(14) -0.0125(12) 0.0245(11) 0.0024(11)
C14 0.0263(8) 0.0338(9) 0.0238(7) 0.0019(7) 0.0029(6) -0.0020(8)
O15 0.0263(7) 0.0599(11) 0.0346(7) 0.0190(8) -0.0001(5) -0.0049(7)
C16 0.0265(8) 0.0400(11) 0.0289(8) 0.0065(8) 0.0011(7) -0.0032(8)
O17 0.0309(7) 0.0899(16) 0.0384(7) 0.0314(10) -0.0032(6) -0.0095(9)
C18 0.0322(9) 0.0410(12) 0.0238(8) 0.0031(8) 0.0028(7) -0.0034(9)
C19 0.0433(11) 0.0482(14) 0.0370(10) 0.0108(10) 0.0060(8) -0.0047(10)
C20 0.0559(14) 0.0425(13) 0.0558(14) -0.0040(12) -0.0024(11) -0.0080(12)
C21 0.0656(16) 0.0653(18) 0.0388(11) 0.0033(13) 0.0049(11) 0.0279(15)

loop_
_atom_type_symbol
_atom_type_scat_dispersion_real
_atom_type_scat_dispersion_imag
_atom_type_scat_Cromer_Mann_a1
_atom_type_scat_Cromer_Mann_b1
_atom_type_scat_Cromer_Mann_a2
_atom_type_scat_Cromer_Mann_b2
_atom_type_scat_Cromer_Mann_a3
_atom_type_scat_Cromer_Mann_b3
_atom_type_scat_Cromer_Mann_a4
_atom_type_scat_Cromer_Mann_b4
_atom_type_scat_Cromer_Mann_c
_atom_type_scat_source
C 0.0033 0.0016 2.3100 20.8439 1.0200 10.2075 1.5886 0.5687 0.8650 51.6512 0.2156 'International Tables Vol C 4.2.6.8 and 6.1.1.4'
H 0.0000 0.0000 0.4930 10.5109 0.3229 26.1257 0.1402 3.1424 0.0408 57.7998 0.0030 'International Tables Vol C 4.2.6.8 and 6.1.1.4'
N 0.0061 0.0033 12.2126 0.0057 3.1322 9.8933 2.0125 28.9975 1.1663 0.5826 -11.5290 'International Tables Vol C 4.2.6.8 and 6.1.1.4'
O 0.0106 0.0060 3.0485 13.2771 2.2868 5.7011 1.5463 0.3239 0.8670 32.9089 0.2508 'International Tables Vol C 4.2.6.8 and 6.1.1.4'

loop_
_geom_angle_atom_site_label_1
_geom_angle_atom_site_label_2
_geom_angle_atom_site_label_3
_geom_angle
_geom_angle_publ_flag
O1 C2 O3 124.60(18) yes
O1 C2 C8 124.40(17) yes
O3 C2 C8 110.97(17) yes
C2 O3 C4 121.21(16) yes
O3 C4 C5 101.74(19) yes
O3 C4 C6 109.40(17) yes
C5 C4 C6 110.79(17) yes
O3 C4 C7 110.83(17) yes
C5 C4 C7 110.60(19) yes
C6 C4 C7 112.9(2) yes
C4 C5 H51 112.8 no
C4 C5 H52 107.2 no
H51 C5 H52 110.5 no
C4 C5 H53 107.0 no
H51 C5 H53 110.1 no
H52 C5 H53 109.1 no
C4 C6 H61 108.7 no
C4 C6 H62 108.4 no
H61 C6 H62 109.6 no
C4 C6 H63 111.2 no
H61 C6 H63 109.6 no
H62 C6 H63 109.3 no
C4 C7 H71 110.2 no
C4 C7 H72 110.8 no
H71 C7 H72 106.4 no
C4 C7 H73 108.1 no
H71 C7 H73 110.0 no
H72 C7 H73 111.4 no
C2 C8 C9 113.58(16) yes
C2 C8 H82 112.5 no
C9 C8 H82 105.6 no
C2 C8 H81 105.3 no
C9 C8 H81 112.1 no
H82 C8 H81 107.7 no
C8 C9 N10 114.76(15) yes
C8 C9 C14 109.45(14) yes
N10 C9 C14 107.90(16) yes
C8 C9 H91 106.6 no
N10 C9 H91 110.3 no
C14 C9 H91 107.6 no
C9 N10 C11 117.01(17) yes
C9 N10 H101 107.2 no
C11 N10 H101 103.4 no
N10 C11 C12 108.09(19) yes
N10 C11 C13 111.17(18) yes
C12 C11 C13 110.12(18) yes
N10 C11 H111 108.7 no
C12 C11 H111 108.9 no
C13 C11 H111 109.8 no
C11 C12 H121 109.5 no
C11 C12 H122 110.3 no
H121 C12 H122 107.9 no
C11 C12 H123 112.1 no
H121 C12 H123 106.8 no
H122 C12 H123 110.2 no
C11 C13 H133 107.5 no
C11 C13 H132 116.5 no
H133 C13 H132 110.9 no
C11 C13 H131 104.2 no
H133 C13 H131 110.2 no
H132 C13 H131 107.3 no
C9 C14 O15 107.89(16) yes
C9 C14 C18 115.41(16) yes
O15 C14 C18 102.77(14) yes
C9 C14 H141 108.2 no
O15 C14 H141 112.7 no
C18 C14 H141 109.8 no
C14 O15 C16 108.41(15) yes
O15 C16 O17 106.45(15) yes
O15 C16 C20 108.1(2) yes
O17 C16 C20 111.77(19) yes
O15 C16 C21 110.14(17) yes
O17 C16 C21 108.0(2) yes
C20 C16 C21 112.2(2) yes
C16 O17 C18 109.52(15) yes
C14 C18 O17 102.53(15) yes
C14 C18 C19 115.89(18) yes
O17 C18 C19 107.34(19) yes
C14 C18 H181 111.4 no
O17 C18 H181 108.1 no
C19 C18 H181 110.9 no
C18 C19 H191 107.8 no
C18 C19 H192 109.0 no
H191 C19 H192 109.1 no
C18 C19 H193 109.8 no
H191 C19 H193 110.6 no
H192 C19 H193 110.5 no
C16 C20 H202 108.2 no
C16 C20 H201 108.8 no
H202 C20 H201 111.9 no
C16 C20 H203 108.4 no
H202 C20 H203 110.9 no
H201 C20 H203 108.5 no
C16 C21 H212 107.6 no
C16 C21 H211 110.6 no
H212 C21 H211 110.4 no
C16 C21 H213 107.6 no
H212 C21 H213 109.5 no
H211 C21 H213 111.0 no

loop_
_geom_bond_atom_site_label_1
_geom_bond_atom_site_label_2
_geom_bond_distance
_geom_bond_publ_flag
O1 C2 1.205(3) yes
C2 O3 1.352(2) yes
C2 C8 1.511(3) yes
O3 C4 1.484(3) yes
C4 C5 1.522(3) yes
C4 C6 1.518(4) yes
C4 C7 1.521(3) yes
C5 H51 1.002 no
C5 H52 0.954 no
C5 H53 0.952 no
C6 H61 0.979 no
C6 H62 0.987 no
C6 H63 0.938 no
C7 H71 0.981 no
C7 H72 0.977 no
C7 H73 0.969 no
C8 C9 1.550(2) yes
C8 H82 0.972 no
C8 H81 0.967 no
C9 N10 1.464(2) yes
C9 C14 1.526(3) yes
C9 H91 0.955 no
N10 C11 1.464(3) yes
N10 H101 0.889 no
C11 C12 1.527(3) yes
C11 C13 1.518(3) yes
C11 H111 0.986 no
C12 H121 0.978 no
C12 H122 0.955 no
C12 H123 0.950 no
C13 H133 0.980 no
C13 H132 0.954 no
C13 H131 0.923 no
C14 O15 1.429(2) yes
C14 C18 1.533(2) yes
C14 H141 1.007 no
O15 C16 1.439(2) yes
C16 O17 1.420(3) yes
C16 C20 1.501(3) yes
C16 C21 1.509(3) yes
O17 C18 1.432(3) yes
C18 C19 1.504(3) yes
C18 H181 0.976 no
C19 H191 0.926 no
C19 H192 0.964 no
C19 H193 0.962 no
C20 H202 0.960 no
C20 H201 0.961 no
C20 H203 0.960 no
C21 H212 0.974 no
C21 H211 0.946 no
C21 H213 0.946 no

loop_
_geom_hbond_atom_site_label_D
_geom_hbond_atom_site_label_H
_geom_hbond_atom_site_label_A
_geom_hbond_site_symmetry_A
_geom_hbond_angle_DHA
_geom_hbond_distance_DH
_geom_hbond_distance_HA
_geom_hbond_distance_DA
_geom_hbond_publ_flag
N10 H101 O1 1_565 156 0.89 2.40 3.229(3) yes
